data_7126168
loop_
_publ_author_name
'Song, Yoodae'
'Khudozhitkov, Alexander E.'
'Lee, Jihyun'
'Kang, Hyosik'
'Kolokolov, Daniil I.'
'Stepanov, Alexander G.'
'Yoon, Minyoung'

_publ_section_title
;
 Transformation of a proton insulator to a conductor via reversible
 amorphous to crystalline structure transformation of MOFs.
;
_journal_issue 32
_journal_name_full 'Chemical communications (Cambridge, England)'
_journal_page_first 4468
_journal_page_last 4471
_journal_paper_doi 10.1039/d0cc00755b
_journal_volume 56
_journal_year 2020
_chemical_formula_sum 'C6 H6 Mg3 O12'
_chemical_formula_weight 343.04
_chemical_name_systematic 'Dried-Magnesium Formate'
_space_group_crystal_system monoclinic
_space_group_IT_number 14
_space_group_name_Hall '-P 2yn'
_space_group_name_H-M_alt 'P 1 21/n 1'
_atom_sites_solution_hydrogens geom
_audit_creation_method SHELXL-2018/3
_audit_update_record
;
2019-08-05 deposited with the CCDC.	2020-03-09 downloaded from the CCDC.
;
_cell_angle_alpha 90
_cell_angle_beta 91.40(3)
_cell_angle_gamma 90
_cell_formula_units_Z 4
_cell_length_a 11.350(2)
_cell_length_b 9.864(2)
_cell_length_c 14.566(3)
_cell_measurement_reflns_used 32872
_cell_measurement_temperature 90(2)
_cell_measurement_theta_max 29.518
_cell_measurement_theta_min 2.695
_cell_volume 1630.3(6)
_computing_cell_refinement 'DENZO (Z. Otwinowski and W. Minor, 1997)'
_computing_data_collection 'ADSC Quantum software'
_computing_data_reduction 'HKL3000 (Z. Otwinowski and W. Minor, 1997)'
_computing_molecular_graphics 'Material Studio 5.5'
_computing_publication_material 'Material Studio 5.5'
_computing_structure_refinement 'SHELXL-2018/3 (Sheldrick, 2018)'
_computing_structure_solution 'SHELXT 2018/2 (Sheldrick, 2018)'
_diffrn_ambient_temperature 90(2)
_diffrn_measured_fraction_theta_full 0.996
_diffrn_measured_fraction_theta_max 0.995
_diffrn_measurement_device_type 'ADSC Quantum 210'
_diffrn_measurement_method omega-scan
_diffrn_radiation_type synchrotron
_diffrn_radiation_wavelength 0.70001
_diffrn_reflns_av_R_equivalents 0.0294
_diffrn_reflns_av_unetI/netI 0.0267
_diffrn_reflns_Laue_measured_fraction_full 0.996
_diffrn_reflns_Laue_measured_fraction_max 0.995
_diffrn_reflns_limit_h_max 15
_diffrn_reflns_limit_h_min -15
_diffrn_reflns_limit_k_max 13
_diffrn_reflns_limit_k_min -13
_diffrn_reflns_limit_l_max 20
_diffrn_reflns_limit_l_min -20
_diffrn_reflns_number 16423
_diffrn_reflns_point_group_measured_fraction_full 0.996
_diffrn_reflns_point_group_measured_fraction_max 0.995
_diffrn_reflns_theta_full 24.835
_diffrn_reflns_theta_max 29.518
_diffrn_reflns_theta_min 2.695
_diffrn_source 'synchrotron beam'
_exptl_absorpt_coefficient_mu 0.222
_exptl_absorpt_correction_type none
_exptl_crystal_colour colorless
_exptl_crystal_density_diffrn 1.398
_exptl_crystal_description block
_exptl_crystal_F_000 696
_exptl_crystal_size_max 0.035
_exptl_crystal_size_mid 0.025
_exptl_crystal_size_min 0.014
_refine_diff_density_max 0.794
_refine_diff_density_min -0.584
_refine_diff_density_rms 0.111
_refine_ls_extinction_coef 0.090(6)
_refine_ls_extinction_expression Fc^*^=kFc[1+0.001xFc^2^\l^3^/sin(2\q)]^-1/4^
_refine_ls_extinction_method 'SHELXL-2018/3 (Sheldrick 2018)'
_refine_ls_goodness_of_fit_ref 1.125
_refine_ls_hydrogen_treatment constr
_refine_ls_matrix_type full
_refine_ls_number_parameters 194
_refine_ls_number_reflns 4733
_refine_ls_number_restraints 0
_refine_ls_restrained_S_all 1.125
_refine_ls_R_factor_all 0.0601
_refine_ls_R_factor_gt 0.0516
_refine_ls_shift/su_max 0.000
_refine_ls_shift/su_mean 0.000
_refine_ls_structure_factor_coef Fsqd
_refine_ls_weighting_details 'w=1/[\s^2^(Fo^2^)+(0.1050P)^2^+0.2972P] where P=(Fo^2^+2Fc^2^)/3'
_refine_ls_weighting_scheme calc
_refine_ls_wR_factor_gt 0.1523
_refine_ls_wR_factor_ref 0.1575
_reflns_Friedel_coverage 0.000
_reflns_number_gt 3898
_reflns_number_total 4733
_reflns_threshold_expression 'I > 2\s(I)'
_cod_data_source_file d0cc00755b2.cif
_cod_data_source_block p21n_a_CCDC1
_cod_depositor_comments 'Adding full bibliography for 7126167--7126168.cif.'
_cod_original_sg_symbol_H-M 'P 21/n'
_cod_database_code 7126168
_shelx_shelxl_version_number 2018/3
_shelx_space_group_comment
; 
The symmetry employed for this shelxl refinement is uniquely defined 
by the following loop, which should always be used as a source of 
symmetry information in preference to the above space-group names. 
They are only intended as comments. 
;
_shelx_estimated_absorpt_t_min 0.992
_shelx_estimated_absorpt_t_max 0.997

loop_
_space_group_symop_operation_xyz
'x, y, z'
'-x+1/2, y+1/2, -z+1/2'
'-x, -y, -z'
'x-1/2, -y-1/2, z-1/2'

loop_
_atom_site_label
_atom_site_type_symbol
_atom_site_fract_x
_atom_site_fract_y
_atom_site_fract_z
_atom_site_U_iso_or_equiv
_atom_site_adp_type
_atom_site_occupancy
_atom_site_site_symmetry_order
_atom_site_calc_flag
_atom_site_refinement_flags_posn
_atom_site_refinement_flags_adp
_atom_site_refinement_flags_occupancy
_atom_site_disorder_assembly
_atom_site_disorder_group
Mg01 Mg 0.500000 0.500000 0.000000 0.0194(2) Uani 1 2 d S . P . .
Mg02 Mg 0.74363(5) 0.07805(6) 0.36519(4) 0.01791(16) Uani 1 1 d . . . . .
Mg03 Mg 0.500000 0.000000 0.500000 0.0199(2) Uani 1 2 d S . P . .
Mg04 Mg 0.73952(5) 0.38744(6) 0.30942(4) 0.01839(16) Uani 1 1 d . . . . .
O005 O 0.80776(10) 0.69922(12) 0.24687(8) 0.0199(3) Uani 1 1 d . . . . .
O006 O 0.63112(10) 0.49277(12) 0.21980(9) 0.0199(3) Uani 1 1 d . . . . .
O007 O 0.65707(10) 0.75507(12) 0.11166(8) 0.0202(3) Uani 1 1 d . . . . .
O008 O 0.81688(10) -0.02573(12) 0.47501(8) 0.0201(3) Uani 1 1 d . . . . .
O009 O 0.65084(10) -0.08257(12) 0.30376(8) 0.0199(3) Uani 1 1 d . . . . .
O00A O 0.60149(10) 0.15110(12) 0.43722(8) 0.0205(3) Uani 1 1 d . . . . .
O00B O 0.81404(11) 0.55590(12) 0.36611(9) 0.0223(3) Uani 1 1 d . . . . .
O00C O 0.61103(11) 0.37251(12) 0.40277(9) 0.0228(3) Uani 1 1 d . . . . .
O00D O 0.64969(11) -0.10520(13) 0.53333(9) 0.0241(3) Uani 1 1 d . . . . .
O00E O 0.48326(11) -0.10752(13) 0.37976(9) 0.0255(3) Uani 1 1 d . . . . .
O00F O 0.51931(11) 0.70724(13) 0.00360(9) 0.0240(3) Uani 1 1 d . . . . .
O00G O 0.46269(11) 0.49846(13) 0.13750(9) 0.0245(3) Uani 1 1 d . . . . .
C00H C 0.82948(14) 0.66877(17) 0.33065(12) 0.0214(3) Uani 1 1 d . . . . .
H00H H 0.860155 0.738535 0.369320 0.026 Uiso 1 1 calc R U . . .
C00I C 0.56902(15) 0.27519(17) 0.44433(12) 0.0224(3) Uani 1 1 d . . . . .
H00I H 0.507141 0.293995 0.485194 0.027 Uiso 1 1 calc R U . . .
C00J C 0.51974(14) 0.48254(18) 0.20976(12) 0.0221(3) Uani 1 1 d . . . . .
H00J H 0.476654 0.460627 0.262848 0.027 Uiso 1 1 calc R U . . .
C00K C 0.54929(15) -0.13293(18) 0.31588(12) 0.0234(3) Uani 1 1 d . . . . .
H00K H 0.521452 -0.196430 0.271368 0.028 Uiso 1 1 calc R U . . .
C00L C 0.75804(15) -0.09991(18) 0.52954(12) 0.0222(3) Uani 1 1 d . . . . .
H00L H 0.801855 -0.156063 0.570914 0.027 Uiso 1 1 calc R U . . .
C00M C 0.57822(15) 0.78710(18) 0.05091(12) 0.0230(3) Uani 1 1 d . . . . .
H00M H 0.563893 0.881023 0.041497 0.028 Uiso 1 1 calc R U . . .

loop_
_atom_site_aniso_label
_atom_site_aniso_U_11
_atom_site_aniso_U_22
_atom_site_aniso_U_33
_atom_site_aniso_U_23
_atom_site_aniso_U_13
_atom_site_aniso_U_12
Mg01 0.0139(4) 0.0215(4) 0.0228(4) -0.0010(3) -0.0017(3) 0.0000(3)
Mg02 0.0140(3) 0.0187(3) 0.0210(3) 0.0002(2) -0.0002(2) 0.00004(19)
Mg03 0.0143(4) 0.0214(4) 0.0241(4) 0.0012(3) 0.0014(3) -0.0009(3)
Mg04 0.0154(3) 0.0186(3) 0.0211(3) 0.0008(2) -0.0005(2) -0.00015(19)
O005 0.0182(5) 0.0200(6) 0.0214(6) 0.0006(4) -0.0018(4) 0.0006(4)
O006 0.0145(5) 0.0214(6) 0.0237(6) 0.0016(4) -0.0003(4) -0.0001(4)
O007 0.0157(5) 0.0206(6) 0.0241(6) -0.0011(4) -0.0021(4) 0.0005(4)
O008 0.0149(5) 0.0229(6) 0.0224(6) 0.0020(4) -0.0009(4) -0.0006(4)
O009 0.0159(5) 0.0207(5) 0.0232(6) -0.0006(4) 0.0005(4) -0.0009(4)
O00A 0.0170(5) 0.0195(6) 0.0252(6) 0.0017(5) 0.0022(4) 0.0002(4)
O00B 0.0231(6) 0.0204(6) 0.0234(6) 0.0003(5) -0.0023(5) -0.0016(4)
O00C 0.0202(6) 0.0209(6) 0.0273(6) 0.0015(5) 0.0034(5) 0.0006(4)
O00D 0.0156(6) 0.0265(6) 0.0302(7) 0.0040(5) 0.0007(5) -0.0006(4)
O00E 0.0202(6) 0.0303(7) 0.0261(6) -0.0026(5) 0.0035(5) -0.0042(5)
O00F 0.0192(5) 0.0226(6) 0.0300(7) -0.0009(5) -0.0065(5) -0.0009(4)
O00G 0.0170(6) 0.0323(7) 0.0241(6) 0.0001(5) -0.0012(5) 0.0007(5)
C00H 0.0197(7) 0.0210(7) 0.0233(8) -0.0006(6) -0.0018(6) -0.0006(6)
C00I 0.0185(7) 0.0231(8) 0.0258(8) 0.0002(6) 0.0031(6) 0.0014(6)
C00J 0.0163(7) 0.0261(8) 0.0240(8) 0.0006(6) 0.0010(6) 0.0003(6)
C00K 0.0199(7) 0.0250(8) 0.0253(8) -0.0018(6) 0.0003(6) -0.0036(6)
C00L 0.0166(7) 0.0245(8) 0.0253(8) 0.0028(6) -0.0007(6) -0.0006(6)
C00M 0.0195(7) 0.0215(7) 0.0279(8) 0.0010(6) -0.0043(6) 0.0010(6)

loop_
_atom_type_symbol
_atom_type_description
_atom_type_scat_dispersion_real
_atom_type_scat_dispersion_imag
_atom_type_scat_source
C C 0.0033 0.0016 'International Tables Vol C Tables 4.2.6.8 and 6.1.1.4'
H H 0.0000 0.0000 'International Tables Vol C Tables 4.2.6.8 and 6.1.1.4'
O O 0.0110 0.0060 'International Tables Vol C Tables 4.2.6.8 and 6.1.1.4'
Mg Mg 0.0488 0.0362 'International Tables Vol C Tables 4.2.6.8 and 6.1.1.4'

loop_
_geom_angle_atom_site_label_1
_geom_angle_atom_site_label_2
_geom_angle_atom_site_label_3
_geom_angle
_geom_angle_site_symmetry_1
_geom_angle_site_symmetry_3
_geom_angle_publ_flag
O00F Mg01 O00F 180.0 3_665 . ?
O00F Mg01 O00G 89.60(5) 3_665 . ?
O00F Mg01 O00G 90.40(5) . . ?
O00F Mg01 O00G 90.40(5) 3_665 3_665 ?
O00F Mg01 O00G 89.61(5) . 3_665 ?
O00G Mg01 O00G 180.0 . 3_665 ?
O00F Mg01 O008 90.64(5) 3_665 4_565 ?
O00F Mg01 O008 89.36(5) . 4_565 ?
O00G Mg01 O008 86.77(5) . 4_565 ?
O00G Mg01 O008 93.23(6) 3_665 4_565 ?
O00F Mg01 O008 89.36(5) 3_665 2_655 ?
O00F Mg01 O008 90.64(5) . 2_655 ?
O00G Mg01 O008 93.23(5) . 2_655 ?
O00G Mg01 O008 86.77(6) 3_665 2_655 ?
O008 Mg01 O008 180.00(7) 4_565 2_655 ?
O00F Mg01 Mg02 71.66(3) 3_665 4_565 ?
O00F Mg01 Mg02 108.34(3) . 4_565 ?
O00G Mg01 Mg02 110.55(4) . 4_565 ?
O00G Mg01 Mg02 69.45(4) 3_665 4_565 ?
O008 Mg01 Mg02 31.11(4) 4_565 4_565 ?
O008 Mg01 Mg02 148.89(3) 2_655 4_565 ?
O00F Mg01 Mg02 108.34(3) 3_665 2_655 ?
O00F Mg01 Mg02 71.66(3) . 2_655 ?
O00G Mg01 Mg02 69.45(4) . 2_655 ?
O00G Mg01 Mg02 110.55(4) 3_665 2_655 ?
O008 Mg01 Mg02 148.89(3) 4_565 2_655 ?
O008 Mg01 Mg02 31.11(4) 2_655 2_655 ?
Mg02 Mg01 Mg02 180.000(15) 4_565 2_655 ?
O008 Mg02 O00A 94.82(5) . . ?
O008 Mg02 O006 89.57(5) . 2_645 ?
O00A Mg02 O006 171.96(6) . 2_645 ?
O008 Mg02 O009 98.36(6) . . ?
O00A Mg02 O009 95.15(5) . . ?
O006 Mg02 O009 77.52(5) 2_645 . ?
O008 Mg02 O005 171.66(5) . 2_645 ?
O00A Mg02 O005 89.47(5) . 2_645 ?
O006 Mg02 O005 87.04(5) 2_645 2_645 ?
O009 Mg02 O005 88.35(5) . 2_645 ?
O008 Mg02 O007 94.80(5) . 2_645 ?
O00A Mg02 O007 92.92(5) . 2_645 ?
O006 Mg02 O007 93.42(5) 2_645 2_645 ?
O009 Mg02 O007 163.91(6) . 2_645 ?
O005 Mg02 O007 77.81(5) 2_645 2_645 ?
O008 Mg02 Mg04 133.15(4) . . ?
O00A Mg02 Mg04 77.75(4) . . ?
O006 Mg02 Mg04 104.07(4) 2_645 . ?
O009 Mg02 Mg04 128.16(4) . . ?
O005 Mg02 Mg04 41.06(4) 2_645 . ?
O007 Mg02 Mg04 40.77(4) 2_645 . ?
O008 Mg02 Mg04 107.29(4) . 2_645 ?
O00A Mg02 Mg04 132.38(4) . 2_645 ?
O006 Mg02 Mg04 39.60(4) 2_645 2_645 ?
O009 Mg02 Mg04 41.20(4) . 2_645 ?
O005 Mg02 Mg04 74.60(4) 2_645 2_645 ?
O007 Mg02 Mg04 125.35(4) 2_645 2_645 ?
Mg04 Mg02 Mg04 111.55(2) . 2_645 ?
O008 Mg02 Mg03 76.42(4) . . ?
O00A Mg02 Mg03 33.04(3) . . ?
O006 Mg02 Mg03 143.16(4) 2_645 . ?
O009 Mg02 Mg03 71.24(4) . . ?
O005 Mg02 Mg03 110.64(4) 2_645 . ?
O007 Mg02 Mg03 121.23(4) 2_645 . ?
Mg04 Mg02 Mg03 110.390(18) . . ?
Mg04 Mg02 Mg03 112.44(3) 2_645 . ?
O008 Mg02 Mg01 32.11(4) . 2_645 ?
O00A Mg02 Mg01 115.59(4) . 2_645 ?
O006 Mg02 Mg01 71.32(4) 2_645 2_645 ?
O009 Mg02 Mg01 117.98(4) . 2_645 ?
O005 Mg02 Mg01 139.70(4) 2_645 2_645 ?
O007 Mg02 Mg01 70.29(4) 2_645 2_645 ?
Mg04 Mg02 Mg01 110.985(19) . 2_645 ?
Mg04 Mg02 Mg01 104.47(3) 2_645 2_645 ?
Mg03 Mg02 Mg01 106.76(2) . 2_645 ?
O00D Mg03 O00D 180.00(6) . 3_656 ?
O00D Mg03 O00E 90.04(6) . 3_656 ?
O00D Mg03 O00E 89.96(6) 3_656 3_656 ?
O00D Mg03 O00E 89.96(6) . . ?
O00D Mg03 O00E 90.04(6) 3_656 . ?
O00E Mg03 O00E 180.0 3_656 . ?
O00D Mg03 O00A 89.88(5) . 3_656 ?
O00D Mg03 O00A 90.12(5) 3_656 3_656 ?
O00E Mg03 O00A 92.03(5) 3_656 3_656 ?
O00E Mg03 O00A 87.97(5) . 3_656 ?
O00D Mg03 O00A 90.12(5) . . ?
O00D Mg03 O00A 89.88(5) 3_656 . ?
O00E Mg03 O00A 87.97(5) 3_656 . ?
O00E Mg03 O00A 92.03(5) . . ?
O00A Mg03 O00A 180.0 3_656 . ?
O00D Mg03 Mg02 65.31(4) . . ?
O00D Mg03 Mg02 114.69(4) 3_656 . ?
O00E Mg03 Mg02 107.81(4) 3_656 . ?
O00E Mg03 Mg02 72.19(4) . . ?
O00A Mg03 Mg02 147.50(3) 3_656 . ?
O00A Mg03 Mg02 32.50(3) . . ?
O00D Mg03 Mg02 114.69(4) . 3_656 ?
O00D Mg03 Mg02 65.31(4) 3_656 3_656 ?
O00E Mg03 Mg02 72.19(4) 3_656 3_656 ?
O00E Mg03 Mg02 107.81(4) . 3_656 ?
O00A Mg03 Mg02 32.50(3) 3_656 3_656 ?
O00A Mg03 Mg02 147.50(3) . 3_656 ?
Mg02 Mg03 Mg02 180.0 . 3_656 ?
O00C Mg04 O00B 94.94(6) . . ?
O00C Mg04 O006 91.92(6) . . ?
O00B Mg04 O006 94.68(6) . . ?
O00C Mg04 O007 89.38(5) . 2_645 ?
O00B Mg04 O007 93.73(6) . 2_645 ?
O006 Mg04 O007 171.35(6) . 2_645 ?
O00C Mg04 O005 90.95(5) . 2_645 ?
O00B Mg04 O005 169.99(6) . 2_645 ?
O006 Mg04 O005 93.20(5) . 2_645 ?
O007 Mg04 O005 78.22(5) 2_645 2_645 ?
O00C Mg04 O009 169.59(6) . 2_655 ?
O00B Mg04 O009 87.44(5) . 2_655 ?
O006 Mg04 O009 77.77(5) . 2_655 ?
O007 Mg04 O009 100.60(5) 2_645 2_655 ?
O005 Mg04 O009 88.21(5) 2_645 2_655 ?
O00C Mg04 Mg02 76.30(4) . . ?
O00B Mg04 Mg02 133.05(5) . . ?
O006 Mg04 Mg02 131.08(4) . . ?
O007 Mg04 Mg02 41.20(4) 2_645 . ?
O005 Mg04 Mg02 41.07(4) 2_645 . ?
O009 Mg04 Mg02 109.33(4) 2_655 . ?
O00C Mg04 Mg02 129.83(5) . 2_655 ?
O00B Mg04 Mg02 78.95(4) . 2_655 ?
O006 Mg04 Mg02 40.32(4) . 2_655 ?
O007 Mg04 Mg02 140.34(4) 2_645 2_655 ?
O005 Mg04 Mg02 103.38(4) 2_645 2_655 ?
O009 Mg04 Mg02 40.75(4) 2_655 2_655 ?
Mg02 Mg04 Mg02 141.09(2) . 2_655 ?
C00H O005 Mg04 128.71(11) . 2_655 ?
C00H O005 Mg02 130.93(11) . 2_655 ?
Mg04 O005 Mg02 97.87(5) 2_655 2_655 ?
C00J O006 Mg04 127.63(11) . . ?
C00J O006 Mg02 130.80(12) . 2_655 ?
Mg04 O006 Mg02 100.07(6) . 2_655 ?
C00M O007 Mg04 126.92(11) . 2_655 ?
C00M O007 Mg02 132.69(11) . 2_655 ?
Mg04 O007 Mg02 98.03(6) 2_655 2_655 ?
C00L O008 Mg02 124.05(11) . . ?
C00L O008 Mg01 119.14(11) . 2_645 ?
Mg02 O008 Mg01 116.78(6) . 2_645 ?
C00K O009 Mg02 133.26(12) . . ?
C00K O009 Mg04 127.42(12) . 2_645 ?
Mg02 O009 Mg04 98.05(5) . 2_645 ?
C00I O00A Mg02 126.90(11) . . ?
C00I O00A Mg03 118.61(10) . . ?
Mg02 O00A Mg03 114.46(6) . . ?
C00H O00B Mg04 128.76(12) . . ?
C00I O00C Mg04 132.71(12) . . ?
C00L O00D Mg03 142.52(12) . . ?
C00K O00E Mg03 134.65(12) . . ?
C00M O00F Mg01 134.86(12) . . ?
C00J O00G Mg01 135.73(12) . . ?
O00B C00H O005 125.70(16) . . ?
O00B C00H H00H 117.1 . . ?
O005 C00H H00H 117.1 . . ?
O00C C00I O00A 125.88(15) . . ?
O00C C00I H00I 117.1 . . ?
O00A C00I H00I 117.1 . . ?
O00G C00J O006 125.99(17) . . ?
O00G C00J H00J 117.0 . . ?
O006 C00J H00J 117.0 . . ?
O00E C00K O009 126.47(17) . . ?
O00E C00K H00K 116.8 . . ?
O009 C00K H00K 116.8 . . ?
O00D C00L O008 126.01(16) . . ?
O00D C00L H00L 117.0 . . ?
O008 C00L H00L 117.0 . . ?
O00F C00M O007 126.01(16) . . ?
O00F C00M H00M 117.0 . . ?
O007 C00M H00M 117.0 . . ?

loop_
_geom_bond_atom_site_label_1
_geom_bond_atom_site_label_2
_geom_bond_distance
_geom_bond_site_symmetry_2
_geom_bond_publ_flag
Mg01 O00F 2.0564(13) 3_665 ?
Mg01 O00F 2.0564(13) . ?
Mg01 O00G 2.0573(14) . ?
Mg01 O00G 2.0573(14) 3_665 ?
Mg01 O008 2.1165(12) 4_565 ?
Mg01 O008 2.1165(12) 2_655 ?
Mg01 Mg02 3.5547(11) 4_565 ?
Mg01 Mg02 3.5547(11) 2_655 ?
Mg02 O008 2.0574(14) . ?
Mg02 O00A 2.0750(13) . ?
Mg02 O006 2.0850(14) 2_645 ?
Mg02 O009 2.0914(13) . ?
Mg02 O005 2.0944(13) 2_645 ?
Mg02 O007 2.1010(13) 2_645 ?
Mg02 Mg04 3.1582(10) . ?
Mg02 Mg04 3.1724(9) 2_645 ?
Mg02 Mg03 3.5158(11) . ?
Mg03 O00D 2.0393(13) . ?
Mg03 O00D 2.0393(13) 3_656 ?
Mg03 O00E 2.0523(13) 3_656 ?
Mg03 O00E 2.0524(13) . ?
Mg03 O00A 2.1062(12) 3_656 ?
Mg03 O00A 2.1062(12) . ?
Mg04 O00C 2.0235(14) . ?
Mg04 O00B 2.0308(14) . ?
Mg04 O006 2.0539(14) . ?
Mg04 O007 2.0828(13) 2_645 ?
Mg04 O005 2.0942(13) 2_645 ?
Mg04 O009 2.1106(14) 2_655 ?
O005 C00H 1.275(2) . ?
O006 C00J 1.273(2) . ?
O007 C00M 1.283(2) . ?
O008 C00L 1.280(2) . ?
O009 C00K 1.271(2) . ?
O00A C00I 1.283(2) . ?
O00B C00H 1.242(2) . ?
O00C C00I 1.237(2) . ?
O00D C00L 1.233(2) . ?
O00E C00K 1.235(2) . ?
O00F C00M 1.233(2) . ?
O00G C00J 1.232(2) . ?
C00H H00H 0.9500 . ?
C00I H00I 0.9500 . ?
C00J H00J 0.9500 . ?
C00K H00K 0.9500 . ?
C00L H00L 0.9500 . ?
C00M H00M 0.9500 . ?
